data_7053130
loop_
_publ_author_name
'Judmaier, Martina E.'
'Sala, Chris H.'
'Belaj, Ferdinand'
'Volpe, Manuel'
'M\"osch-Zanetti, Nadia C.'

_publ_section_title
;
 Dimeric \m-oxo bridged molybdenum(vi) dioxo complexes as catalysts in the
 epoxidation of internal and terminal alkenes
;
_journal_issue 7
_journal_name_full 'New Journal of Chemistry'
_journal_page_first 2139
_journal_paper_doi 10.1039/c3nj00115f
_journal_volume 37
_journal_year 2013
_chemical_compound_source 'synthetical product'
_chemical_formula_moiety 'C38 H66 Mo2 N4 O7, 2.0(C2 H3 N)'
_chemical_formula_sum 'C42 H72 Mo2 N6 O7'
_chemical_formula_weight 964.94
_chemical_name_systematic
;
(mu2-oxo)-bis(2,4-di-tert-butyl-6-[{[2-(dimethylamino)ethyl]imino}methyl]phe-
nolato)-tetraoxo-di-molybdenum(VI) acetonitrile solvate (1:2)
;
_space_group_IT_number 14
_symmetry_cell_setting monoclinic
_symmetry_space_group_name_Hall '-P 2yn'
_symmetry_space_group_name_H-M 'P 1 21/n 1'
_atom_sites_solution_hydrogens geom
_atom_sites_solution_primary direct
_atom_sites_solution_secondary difmap
_audit_creation_method 'manual edited SHELXL-97 .cif file'
_cell_angle_alpha 90.00
_cell_angle_beta 94.1130(10)
_cell_angle_gamma 90.00
_cell_formula_units_Z 4
_cell_length_a 13.8832(5)
_cell_length_b 11.6611(4)
_cell_length_c 30.2445(9)
_cell_measurement_reflns_used 9863
_cell_measurement_temperature 100(2)
_cell_measurement_theta_max 30.83
_cell_measurement_theta_min 2.21
_cell_volume 4883.8(3)
_computing_cell_refinement 'Bruker SAINT'
_computing_data_collection 'Bruker APEX2'
_computing_data_reduction 'Bruker SAINT'
_computing_molecular_graphics 'modified ORTEP (Johnson, 1965)'
_computing_publication_material 'SHELXL-97 (Sheldrick, 2008)'
_computing_structure_refinement 'SHELXL-97 (Sheldrick, 2008)'
_computing_structure_solution 'SHELXS-97 (Sheldrick, 2008)'
_diffrn_ambient_temperature 100(2)
_diffrn_measured_fraction_theta_full 0.999
_diffrn_measured_fraction_theta_max 0.999
_diffrn_measurement_device_type 'Bruker APEX-II CCD'
_diffrn_measurement_method '\f and \w scans'
_diffrn_radiation_monochromator graphite
_diffrn_radiation_source 'fine-focus sealed tube'
_diffrn_radiation_type MoK\a
_diffrn_radiation_wavelength 0.71073
_diffrn_reflns_av_R_equivalents 0.0216
_diffrn_reflns_av_sigmaI/netI 0.0229
_diffrn_reflns_limit_h_max 11
_diffrn_reflns_limit_h_min -19
_diffrn_reflns_limit_k_max 14
_diffrn_reflns_limit_k_min -16
_diffrn_reflns_limit_l_max 42
_diffrn_reflns_limit_l_min -42
_diffrn_reflns_number 44653
_diffrn_reflns_theta_full 30.00
_diffrn_reflns_theta_max 30.00
_diffrn_reflns_theta_min 1.87
_diffrn_standards_number 0
_exptl_absorpt_coefficient_mu 0.563
_exptl_absorpt_correction_T_max 0.7461
_exptl_absorpt_correction_T_min 0.6083
_exptl_absorpt_correction_type multi-scan
_exptl_absorpt_process_details 'Bruker SADABS'
_exptl_crystal_colour orange
_exptl_crystal_density_diffrn 1.312
_exptl_crystal_density_method 'not measured'
_exptl_crystal_description block
_exptl_crystal_F_000 2024
_exptl_crystal_size_max 0.29
_exptl_crystal_size_mid 0.22
_exptl_crystal_size_min 0.20
_refine_diff_density_max 1.200
_refine_diff_density_min -0.691
_refine_diff_density_rms 0.070
_refine_ls_extinction_method none
_refine_ls_goodness_of_fit_ref 1.060
_refine_ls_hydrogen_treatment refU
_refine_ls_matrix_type full
_refine_ls_number_parameters 585
_refine_ls_number_reflns 14241
_refine_ls_number_restraints 1
_refine_ls_restrained_S_all 1.060
_refine_ls_R_factor_all 0.0322
_refine_ls_R_factor_gt 0.0268
_refine_ls_shift/su_max 0.004
_refine_ls_shift/su_mean 0.000
_refine_ls_structure_factor_coef Fsqd
_refine_ls_weighting_details 'calc w=1/[\s^2^(Fo^2^)+(0.0268P)^2^+4.6077P] where P=(Fo^2^+2Fc^2^)/3'
_refine_ls_weighting_scheme calc
_refine_ls_wR_factor_gt 0.0657
_refine_ls_wR_factor_ref 0.0686
_reflns_number_gt 12714
_reflns_number_total 14241
_reflns_threshold_expression >2sigma(I)
_cod_data_source_file c3nj00115f.txt
_cod_data_source_block MJ393
_cod_original_sg_symbol_H-M 'P 21/n'
_cod_database_code 7053130

loop_
_symmetry_equiv_pos_as_xyz
'x, y, z'
'-x+1/2, y+1/2, -z+1/2'
'-x, -y, -z'
'x-1/2, -y-1/2, z-1/2'

loop_
_atom_site_label
_atom_site_type_symbol
_atom_site_fract_x
_atom_site_fract_y
_atom_site_fract_z
_atom_site_U_iso_or_equiv
_atom_site_adp_type
_atom_site_occupancy
_atom_site_symmetry_multiplicity
_atom_site_calc_flag
_atom_site_refinement_flags
_atom_site_disorder_assembly
_atom_site_disorder_group
O1 O 0.56257(8) 0.63446(9) 0.80627(3) 0.01277(19) Uani 1 1 d . . .
Mo1 Mo 0.572051(9) 0.660697(10) 0.744232(4) 0.01078(3) Uani 1 1 d . . .
O2 O 0.67984(8) 0.73212(10) 0.74502(4) 0.0184(2) Uani 1 1 d . . .
O3 O 0.47996(9) 0.76008(10) 0.73804(4) 0.0191(2) Uani 1 1 d . . .
O11 O 0.56667(8) 0.62010(10) 0.68151(3) 0.0152(2) Uani 1 1 d . . .
C11 C 0.49168(11) 0.60702(13) 0.65071(5) 0.0144(3) Uani 1 1 d . . .
C12 C 0.50419(12) 0.64213(13) 0.60659(5) 0.0169(3) Uani 1 1 d . . .
C13 C 0.42758(13) 0.62327(14) 0.57493(5) 0.0194(3) Uani 1 1 d . . .
H13 H 0.4348 0.6475 0.5454 0.021(4) Uiso 1 1 calc R . .
C14 C 0.34091(12) 0.57079(14) 0.58424(5) 0.0184(3) Uani 1 1 d . . .
C15 C 0.33112(12) 0.53933(14) 0.62813(5) 0.0178(3) Uani 1 1 d . . .
H15 H 0.2728 0.5040 0.6356 0.021(4) Uiso 1 1 calc R . .
C16 C 0.40400(11) 0.55796(13) 0.66145(5) 0.0151(3) Uani 1 1 d . . .
C20 C 0.38079(11) 0.52810(15) 0.70825(5) 0.0184(3) Uani 1 1 d . . .
H201 H 0.3430 0.5918 0.7200 0.020(4) Uiso 1 1 calc R . .
H202 H 0.3392 0.4590 0.7071 0.020(4) Uiso 1 1 calc R . .
N21 N 0.46565(9) 0.50621(11) 0.73955(4) 0.0148(2) Uani 1 1 d . . .
H21 H 0.4423 0.4981 0.7674 0.021(5) Uiso 1 1 calc R . .
C21 C 0.51552(13) 0.39784(13) 0.73023(5) 0.0193(3) Uani 1 1 d . . .
H211 H 0.5311 0.3958 0.6988 0.019(4) Uiso 1 1 calc R . .
H212 H 0.4732 0.3318 0.7357 0.019(4) Uiso 1 1 calc R . .
C22 C 0.60748(13) 0.39056(14) 0.76023(5) 0.0195(3) Uani 1 1 d . . .
H221 H 0.5914 0.3897 0.7916 0.020(4) Uiso 1 1 calc R . .
H222 H 0.6420 0.3185 0.7543 0.020(4) Uiso 1 1 calc R . .
N22 N 0.67054(10) 0.49008(12) 0.75245(4) 0.0163(2) Uani 1 1 d . . .
C23 C 0.72493(13) 0.46973(16) 0.71252(6) 0.0232(3) Uani 1 1 d . . .
H231 H 0.7627 0.5381 0.7064 0.026(3) Uiso 1 1 calc R . .
H232 H 0.6794 0.4534 0.6870 0.026(3) Uiso 1 1 calc R . .
H233 H 0.7684 0.4042 0.7179 0.026(3) Uiso 1 1 calc R . .
C24 C 0.74270(12) 0.50294(16) 0.79074(5) 0.0215(3) Uani 1 1 d . . .
H241 H 0.7093 0.5154 0.8178 0.024(3) Uiso 1 1 calc R . .
H242 H 0.7845 0.5687 0.7858 0.024(3) Uiso 1 1 calc R . .
H243 H 0.7819 0.4332 0.7940 0.024(3) Uiso 1 1 calc R . .
C31 C 0.59774(14) 0.69968(16) 0.59400(5) 0.0230(3) Uani 1 1 d . . .
C32 C 0.59141(16) 0.7352(2) 0.54497(6) 0.0338(5) Uani 1 1 d . . .
H321 H 0.5774 0.6676 0.5263 0.037(4) Uiso 1 1 calc R . .
H322 H 0.6530 0.7688 0.5377 0.037(4) Uiso 1 1 calc R . .
H323 H 0.5397 0.7918 0.5395 0.037(4) Uiso 1 1 calc R . .
C33 C 0.61715(19) 0.80923(19) 0.62159(7) 0.0400(6) Uani 1 1 d . . .
H331 H 0.5597 0.8583 0.6191 0.045(4) Uiso 1 1 calc R . .
H332 H 0.6720 0.8506 0.6105 0.045(4) Uiso 1 1 calc R . .
H333 H 0.6321 0.7885 0.6527 0.045(4) Uiso 1 1 calc R . .
C34 C 0.68344(15) 0.6171(2) 0.60116(7) 0.0346(5) Uani 1 1 d . . .
H341 H 0.6945 0.5998 0.6328 0.049(5) Uiso 1 1 calc R . .
H342 H 0.7413 0.6528 0.5905 0.049(5) Uiso 1 1 calc R . .
H343 H 0.6692 0.5460 0.5847 0.049(5) Uiso 1 1 calc R . .
C35 C 0.26051(13) 0.54457(16) 0.54827(5) 0.0230(3) Uani 1 1 d . . .
C36 C 0.28225(17) 0.5945(2) 0.50309(6) 0.0371(5) Uani 1 1 d . . .
H361 H 0.3439 0.5640 0.4944 0.038(4) Uiso 1 1 calc R . .
H362 H 0.2862 0.6783 0.5052 0.038(4) Uiso 1 1 calc R . .
H363 H 0.2306 0.5731 0.4809 0.038(4) Uiso 1 1 calc R . .
C37 C 0.16386(15) 0.5934(2) 0.56124(7) 0.0351(5) Uani 1 1 d . . .
H371 H 0.1131 0.5747 0.5382 0.045(4) Uiso 1 1 calc R . .
H372 H 0.1691 0.6769 0.5644 0.045(4) Uiso 1 1 calc R . .
H373 H 0.1477 0.5598 0.5895 0.045(4) Uiso 1 1 calc R . .
C38 C 0.25042(14) 0.41401(17) 0.54331(6) 0.0266(4) Uani 1 1 d . . .
H381 H 0.1981 0.3964 0.5209 0.035(4) Uiso 1 1 calc R . .
H382 H 0.2357 0.3805 0.5718 0.035(4) Uiso 1 1 calc R . .
H383 H 0.3111 0.3818 0.5341 0.035(4) Uiso 1 1 calc R . .
Mo2 Mo 0.489993(9) 0.602467(11) 0.856159(4) 0.01131(3) Uani 1 1 d . . .
O4 O 0.41943(9) 0.49538(10) 0.83177(4) 0.0195(2) Uani 1 1 d . . .
O5 O 0.57655(8) 0.53880(11) 0.89113(4) 0.0195(2) Uani 1 1 d . . .
O41 O 0.39957(8) 0.63744(10) 0.90090(3) 0.0149(2) Uani 1 1 d . . .
C41 C 0.30155(10) 0.64093(13) 0.89852(5) 0.0129(3) Uani 1 1 d . . .
C42 C 0.25278(11) 0.59763(13) 0.93451(5) 0.0139(3) Uani 1 1 d . . .
C43 C 0.15263(11) 0.61153(13) 0.93290(5) 0.0144(3) Uani 1 1 d . . .
H43 H 0.1192 0.5828 0.9569 0.015(3) Uiso 1 1 calc R . .
C44 C 0.09888(11) 0.66523(13) 0.89802(5) 0.0136(3) Uani 1 1 d . . .
C45 C 0.14925(11) 0.70213(13) 0.86255(5) 0.0148(3) Uani 1 1 d . . .
H45 H 0.1146 0.7376 0.8380 0.015(3) Uiso 1 1 calc R . .
C46 C 0.24894(11) 0.68885(13) 0.86172(5) 0.0136(3) Uani 1 1 d . . .
C50 C 0.29243(11) 0.72115(15) 0.81902(5) 0.0177(3) Uani 1 1 d . . .
H501 H 0.2831 0.6564 0.7980 0.022(4) Uiso 1 1 calc R . .
H502 H 0.2565 0.7877 0.8059 0.022(4) Uiso 1 1 calc R . .
N51 N 0.39634(9) 0.75035(12) 0.82357(4) 0.0149(2) Uani 1 1 d . . .
H51 H 0.4156 0.7587 0.7949 0.024(5) Uiso 1 1 calc R . .
C51 C 0.41517(12) 0.86118(14) 0.84591(6) 0.0205(3) Uani 1 1 d . . .
H511 H 0.3847 0.8626 0.8745 0.020(4) Uiso 1 1 calc R . .
H512 H 0.3876 0.9244 0.8272 0.020(4) Uiso 1 1 calc R . .
C52 C 0.52353(13) 0.87624(14) 0.85376(6) 0.0217(3) Uani 1 1 d . . .
H521 H 0.5533 0.8764 0.8250 0.020(4) Uiso 1 1 calc R . .
H522 H 0.5377 0.9508 0.8685 0.020(4) Uiso 1 1 calc R . .
N52 N 0.56524(10) 0.78212(13) 0.88186(4) 0.0182(3) Uani 1 1 d . . .
C53 C 0.54953(14) 0.80483(18) 0.92906(6) 0.0269(4) Uani 1 1 d . . .
H531 H 0.5824 0.8760 0.9385 0.032(4) Uiso 1 1 calc R . .
H532 H 0.5756 0.7411 0.9473 0.032(4) Uiso 1 1 calc R . .
H533 H 0.4802 0.8124 0.9326 0.032(4) Uiso 1 1 calc R . .
C54 C 0.67077(12) 0.77665(17) 0.87736(6) 0.0243(4) Uani 1 1 d . . .
H541 H 0.6828 0.7606 0.8464 0.028(3) Uiso 1 1 calc R . .
H542 H 0.6990 0.7155 0.8964 0.028(3) Uiso 1 1 calc R . .
H543 H 0.7003 0.8502 0.8863 0.028(3) Uiso 1 1 calc R . .
C61 C 0.30769(12) 0.53656(15) 0.97371(5) 0.0192(3) Uani 1 1 d . . .
C62 C 0.23889(13) 0.48275(17) 1.00540(6) 0.0254(4) Uani 1 1 d . . .
H621 H 0.1964 0.4277 0.9891 0.027(3) Uiso 1 1 calc R . .
H622 H 0.1998 0.5431 1.0179 0.027(3) Uiso 1 1 calc R . .
H623 H 0.2765 0.4431 1.0294 0.027(3) Uiso 1 1 calc R . .
C63 C 0.36865(15) 0.43759(19) 0.95690(7) 0.0353(5) Uani 1 1 d . . .
H631 H 0.3271 0.3861 0.9384 0.048(5) Uiso 1 1 calc R . .
H632 H 0.3983 0.3949 0.9822 0.048(5) Uiso 1 1 calc R . .
H633 H 0.4193 0.4688 0.9394 0.048(5) Uiso 1 1 calc R . .
C64 C 0.37178(15) 0.6224(2) 1.00068(6) 0.0332(5) Uani 1 1 d . . .
H641 H 0.4068 0.5826 1.0254 0.040(4) Uiso 1 1 calc R . .
H642 H 0.3314 0.6828 1.0122 0.040(4) Uiso 1 1 calc R . .
H643 H 0.4181 0.6568 0.9816 0.040(4) Uiso 1 1 calc R . .
C65 C -0.00989(11) 0.68738(14) 0.89840(5) 0.0161(3) Uani 1 1 d . . .
C66 C -0.05539(12) 0.62276(17) 0.93579(6) 0.0231(3) Uani 1 1 d . . .
H661 H -0.1252 0.6367 0.9339 0.027(3) Uiso 1 1 calc R . .
H662 H -0.0269 0.6499 0.9645 0.027(3) Uiso 1 1 calc R . .
H663 H -0.0432 0.5404 0.9329 0.027(3) Uiso 1 1 calc R . .
C67 C -0.06242(12) 0.64930(16) 0.85424(6) 0.0217(3) Uani 1 1 d . . .
H671 H -0.0373 0.6926 0.8298 0.030(3) Uiso 1 1 calc R . .
H672 H -0.1318 0.6639 0.8550 0.030(3) Uiso 1 1 calc R . .
H673 H -0.0516 0.5672 0.8498 0.030(3) Uiso 1 1 calc R . .
C68 C -0.02661(12) 0.81642(15) 0.90512(6) 0.0226(3) Uani 1 1 d . . .
H681 H 0.0022 0.8596 0.8816 0.028(3) Uiso 1 1 calc R . .
H682 H 0.0035 0.8400 0.9340 0.028(3) Uiso 1 1 calc R . .
H683 H -0.0961 0.8319 0.9041 0.028(3) Uiso 1 1 calc R . .
N71 N 0.2941(5) 0.2821(6) 0.7845(2) 0.095(2) Uiso 0.590(4) 1 d P A 1
C71 C 0.2476(4) 0.3175(5) 0.81036(18) 0.0562(13) Uiso 0.590(4) 1 d P A 1
C72 C 0.1948(5) 0.3569(6) 0.8436(2) 0.0527(15) Uiso 0.590(4) 1 d P A 1
H721 H 0.1868 0.2953 0.8651 0.064(8) Uiso 0.590(4) 1 calc PR A 1
H722 H 0.1312 0.3821 0.8311 0.064(8) Uiso 0.590(4) 1 calc PR A 1
H723 H 0.2285 0.4216 0.8585 0.064(8) Uiso 0.590(4) 1 calc PR A 1
N73 N 0.1935(5) 0.4509(6) 0.7610(2) 0.068(2) Uiso 0.410(4) 1 d P A 2
C73 C 0.1918(5) 0.4121(6) 0.7967(2) 0.0443(15) Uiso 0.410(4) 1 d P A 2
C74 C 0.1701(6) 0.3766(7) 0.8413(3) 0.0419(16) Uiso 0.410(4) 1 d P A 2
H741 H 0.1581 0.4446 0.8591 0.064(8) Uiso 0.410(4) 1 calc PR A 2
H742 H 0.2251 0.3339 0.8552 0.064(8) Uiso 0.410(4) 1 calc PR A 2
H743 H 0.1127 0.3276 0.8394 0.064(8) Uiso 0.410(4) 1 calc PR A 2
N81 N 0.5746(4) 0.1122(4) 0.94158(17) 0.0383(12) Uiso 0.382(3) 1 d P B 1
C81 C 0.5589(4) 0.1787(4) 0.91516(17) 0.0272(10) Uiso 0.382(3) 1 d P B 1
C82 C 0.5328(7) 0.2646(7) 0.8824(3) 0.0361(12) Uiso 0.382(3) 1 d P B 1
H821 H 0.5693 0.3350 0.8894 0.045(8) Uiso 0.382(3) 1 calc PR B 1
H822 H 0.4635 0.2806 0.8823 0.045(8) Uiso 0.382(3) 1 calc PR B 1
H823 H 0.5479 0.2368 0.8531 0.045(8) Uiso 0.382(3) 1 calc PR B 1
N83 N 0.4184(13) 0.1657(16) 0.8067(6) 0.114(6) Uiso 0.245(6) 1 d P C 2
C83 C 0.4662(13) 0.2067(14) 0.8392(5) 0.071(4) Uiso 0.245(6) 1 d P C 2
C84 C 0.5137(9) 0.2561(10) 0.8725(4) 0.0361(12) Uiso 0.245(6) 1 d P C 2
H841 H 0.5757 0.2839 0.8632 0.045(8) Uiso 0.245(6) 1 calc PR C 2
H842 H 0.5250 0.2009 0.8967 0.045(8) Uiso 0.245(6) 1 calc PR C 2
H843 H 0.4761 0.3209 0.8826 0.045(8) Uiso 0.245(6) 1 calc PR C 2
N85 N 0.5502(8) 0.1143(10) 0.7850(4) 0.051(3) Uiso 0.222(4) 1 d P D 3
C85 C 0.4833(7) 0.0796(9) 0.7644(3) 0.034(2) Uiso 0.222(4) 1 d P D 3
C86 C 0.4004(7) 0.0294(9) 0.7393(3) 0.037(2) Uiso 0.222(4) 1 d P D 3
H861 H 0.4100 -0.0535 0.7365 0.045(8) Uiso 0.222(4) 1 calc PR D 3
H862 H 0.3934 0.0640 0.7097 0.045(8) Uiso 0.222(4) 1 calc PR D 3
H863 H 0.3418 0.0439 0.7547 0.045(8) Uiso 0.222(4) 1 calc PR D 3
N87 N 0.5319(16) 0.140(2) 0.8103(9) 0.080(7) Uiso 0.152(6) 1 d P E 4
C87 C 0.5289(13) 0.1939(15) 0.8397(6) 0.041(4) Uiso 0.152(6) 1 d P E 4
C88 C 0.5577(14) 0.2596(16) 0.8772(7) 0.0361(12) Uiso 0.152(6) 1 d P E 4
H881 H 0.6263 0.2790 0.8766 0.045(8) Uiso 0.152(6) 1 calc PR E 4
H882 H 0.5475 0.2155 0.9040 0.045(8) Uiso 0.152(6) 1 calc PR E 4
H883 H 0.5194 0.3302 0.8771 0.045(8) Uiso 0.152(6) 1 calc PR E 4

loop_
_atom_site_aniso_label
_atom_site_aniso_U_11
_atom_site_aniso_U_22
_atom_site_aniso_U_33
_atom_site_aniso_U_23
_atom_site_aniso_U_13
_atom_site_aniso_U_12
O1 0.0120(5) 0.0151(5) 0.0113(4) 0.0001(4) 0.0017(4) 0.0004(4)
Mo1 0.01166(6) 0.01054(6) 0.01027(5) 0.00019(4) 0.00174(4) -0.00099(4)
O2 0.0187(5) 0.0194(6) 0.0172(5) -0.0007(4) 0.0027(4) -0.0066(4)
O3 0.0214(6) 0.0196(6) 0.0164(5) 0.0032(4) 0.0028(4) 0.0060(5)
O11 0.0163(5) 0.0183(5) 0.0110(5) 0.0003(4) 0.0014(4) -0.0030(4)
C11 0.0186(7) 0.0135(7) 0.0110(6) -0.0007(5) 0.0005(5) 0.0001(5)
C12 0.0239(8) 0.0147(7) 0.0124(6) 0.0005(5) 0.0024(6) -0.0014(6)
C13 0.0288(9) 0.0173(7) 0.0118(6) 0.0023(5) -0.0006(6) -0.0002(6)
C14 0.0224(8) 0.0171(7) 0.0149(7) 0.0005(5) -0.0035(6) 0.0013(6)
C15 0.0182(7) 0.0192(7) 0.0157(7) -0.0001(5) -0.0008(6) -0.0012(6)
C16 0.0173(7) 0.0160(7) 0.0120(6) 0.0005(5) 0.0005(5) -0.0004(5)
C20 0.0163(7) 0.0257(8) 0.0130(6) 0.0009(6) 0.0007(5) -0.0054(6)
N21 0.0173(6) 0.0168(6) 0.0104(5) 0.0005(4) 0.0017(4) -0.0031(5)
C21 0.0280(8) 0.0128(7) 0.0168(7) -0.0007(5) 0.0000(6) -0.0039(6)
C22 0.0271(8) 0.0145(7) 0.0170(7) 0.0017(5) 0.0020(6) 0.0019(6)
N22 0.0175(6) 0.0172(6) 0.0143(6) -0.0002(5) 0.0025(5) 0.0024(5)
C23 0.0271(9) 0.0243(8) 0.0193(7) 0.0008(6) 0.0083(6) 0.0099(7)
C24 0.0173(7) 0.0272(9) 0.0195(7) 0.0005(6) -0.0024(6) 0.0059(6)
C31 0.0310(9) 0.0250(8) 0.0132(7) 0.0030(6) 0.0034(6) -0.0105(7)
C32 0.0425(11) 0.0415(11) 0.0178(8) 0.0083(7) 0.0044(8) -0.0165(9)
C33 0.0654(16) 0.0313(11) 0.0243(9) -0.0011(8) 0.0091(9) -0.0281(11)
C34 0.0267(10) 0.0513(13) 0.0266(9) 0.0092(9) 0.0083(7) -0.0067(9)
C35 0.0257(8) 0.0263(9) 0.0158(7) 0.0022(6) -0.0065(6) -0.0002(7)
C36 0.0431(12) 0.0454(12) 0.0208(9) 0.0117(8) -0.0120(8) -0.0089(10)
C37 0.0299(10) 0.0383(11) 0.0352(10) 0.0015(9) -0.0101(8) 0.0105(9)
C38 0.0302(9) 0.0282(9) 0.0205(8) -0.0035(7) -0.0052(7) -0.0037(7)
Mo2 0.00993(6) 0.01371(6) 0.01037(5) 0.00156(4) 0.00144(4) 0.00096(4)
O4 0.0216(6) 0.0197(6) 0.0175(5) 0.0009(4) 0.0036(4) -0.0061(5)
O5 0.0152(5) 0.0271(6) 0.0161(5) 0.0061(4) 0.0012(4) 0.0059(5)
O41 0.0095(5) 0.0233(6) 0.0121(5) 0.0034(4) 0.0017(4) 0.0014(4)
C41 0.0102(6) 0.0160(7) 0.0128(6) 0.0003(5) 0.0022(5) 0.0008(5)
C42 0.0135(7) 0.0158(7) 0.0125(6) 0.0025(5) 0.0019(5) 0.0010(5)
C43 0.0144(7) 0.0152(7) 0.0141(6) 0.0021(5) 0.0043(5) -0.0004(5)
C44 0.0112(6) 0.0149(7) 0.0148(6) -0.0005(5) 0.0021(5) -0.0010(5)
C45 0.0120(6) 0.0183(7) 0.0139(6) 0.0019(5) 0.0004(5) 0.0009(5)
C46 0.0123(6) 0.0164(7) 0.0124(6) 0.0016(5) 0.0025(5) -0.0003(5)
C50 0.0116(7) 0.0278(8) 0.0138(6) 0.0061(6) 0.0026(5) 0.0028(6)
N51 0.0120(6) 0.0189(6) 0.0143(6) 0.0034(5) 0.0048(4) 0.0014(5)
C51 0.0207(8) 0.0151(7) 0.0264(8) 0.0009(6) 0.0078(6) 0.0028(6)
C52 0.0231(8) 0.0152(7) 0.0279(8) -0.0013(6) 0.0086(6) -0.0034(6)
N52 0.0152(6) 0.0228(7) 0.0169(6) -0.0033(5) 0.0036(5) -0.0041(5)
C53 0.0272(9) 0.0351(10) 0.0190(8) -0.0088(7) 0.0048(7) -0.0088(8)
C54 0.0135(7) 0.0357(10) 0.0239(8) -0.0035(7) 0.0017(6) -0.0070(7)
C61 0.0154(7) 0.0270(8) 0.0158(7) 0.0096(6) 0.0040(5) 0.0051(6)
C62 0.0204(8) 0.0332(10) 0.0234(8) 0.0156(7) 0.0070(6) 0.0054(7)
C63 0.0344(11) 0.0392(11) 0.0342(10) 0.0206(9) 0.0153(8) 0.0230(9)
C64 0.0279(10) 0.0522(13) 0.0182(8) 0.0129(8) -0.0067(7) -0.0078(9)
C65 0.0098(6) 0.0218(7) 0.0166(7) 0.0018(6) 0.0015(5) -0.0002(5)
C66 0.0128(7) 0.0340(9) 0.0228(8) 0.0063(7) 0.0047(6) -0.0030(7)
C67 0.0142(7) 0.0293(9) 0.0212(8) 0.0001(6) -0.0013(6) -0.0035(6)
C68 0.0157(7) 0.0227(8) 0.0298(9) -0.0016(7) 0.0041(6) 0.0035(6)

loop_
_atom_type_symbol
_atom_type_description
_atom_type_scat_dispersion_real
_atom_type_scat_dispersion_imag
_atom_type_scat_source
C C 0.0033 0.0016 'International Tables Vol C Tables 4.2.6.8 and 6.1.1.4'
H H 0.0000 0.0000 'International Tables Vol C Tables 4.2.6.8 and 6.1.1.4'
N N 0.0061 0.0033 'International Tables Vol C Tables 4.2.6.8 and 6.1.1.4'
O O 0.0106 0.0060 'International Tables Vol C Tables 4.2.6.8 and 6.1.1.4'
Mo Mo -1.6832 0.6857 'International Tables Vol C Tables 4.2.6.8 and 6.1.1.4'

loop_
_geom_angle_atom_site_label_1
_geom_angle_atom_site_label_2
_geom_angle_atom_site_label_3
_geom_angle
_geom_angle_publ_flag
Mo2 O1 Mo1 151.93(6) yes
O2 Mo1 O3 108.36(6) yes
O2 Mo1 O1 100.70(5) yes
O3 Mo1 O1 96.39(5) yes
O2 Mo1 O11 95.97(5) yes
O3 Mo1 O11 94.64(5) yes
O1 Mo1 O11 155.96(5) yes
O2 Mo1 N21 158.13(5) yes
O3 Mo1 N21 92.93(5) yes
O1 Mo1 N21 81.26(4) yes
O11 Mo1 N21 76.89(5) yes
O2 Mo1 N22 84.92(5) yes
O3 Mo1 N22 166.71(5) yes
O1 Mo1 N22 81.13(4) yes
O11 Mo1 N22 83.23(5) yes
N21 Mo1 N22 73.80(5) yes
C11 O11 Mo1 132.04(10) yes
O11 C11 C16 121.53(13) ?
O11 C11 C12 118.32(14) ?
C16 C11 C12 120.13(14) ?
C13 C12 C11 117.45(15) ?
C13 C12 C31 121.03(14) ?
C11 C12 C31 121.52(14) ?
C14 C13 C12 123.75(14) ?
C14 C13 H13 118.1 ?
C12 C13 H13 118.1 ?
C15 C14 C13 116.86(14) ?
C15 C14 C35 120.53(15) ?
C13 C14 C35 122.58(14) ?
C16 C15 C14 122.19(15) ?
C16 C15 H15 118.9 ?
C14 C15 H15 118.9 ?
C15 C16 C11 119.54(14) ?
C15 C16 C20 116.62(14) ?
C11 C16 C20 123.78(13) ?
N21 C20 C16 115.12(13) ?
N21 C20 H201 108.5 ?
C16 C20 H201 108.5 ?
N21 C20 H202 108.5 ?
C16 C20 H202 108.5 ?
H201 C20 H202 107.5 ?
C21 N21 C20 112.83(12) yes
C21 N21 Mo1 111.68(10) yes
C20 N21 Mo1 112.22(10) yes
C21 N21 H21 106.5 ?
C20 N21 H21 106.5 ?
Mo1 N21 H21 106.5 ?
N21 C21 C22 108.67(13) ?
N21 C21 H211 110.0 ?
C22 C21 H211 110.0 ?
N21 C21 H212 110.0 ?
C22 C21 H212 110.0 ?
H211 C21 H212 108.3 ?
N22 C22 C21 110.05(13) ?
N22 C22 H221 109.6 ?
C21 C22 H221 109.6 ?
N22 C22 H222 109.6 ?
C21 C22 H222 109.6 ?
H221 C22 H222 108.2 ?
C22 N22 C24 109.18(13) yes
C22 N22 C23 110.10(13) yes
C24 N22 C23 107.22(13) yes
C22 N22 Mo1 108.94(10) yes
C24 N22 Mo1 110.02(10) yes
C23 N22 Mo1 111.35(10) yes
N22 C23 H231 109.5 ?
N22 C23 H232 109.5 ?
H231 C23 H232 109.5 ?
N22 C23 H233 109.5 ?
H231 C23 H233 109.5 ?
H232 C23 H233 109.5 ?
N22 C24 H241 109.5 ?
N22 C24 H242 109.5 ?
H241 C24 H242 109.5 ?
N22 C24 H243 109.5 ?
H241 C24 H243 109.5 ?
H242 C24 H243 109.5 ?
C34 C31 C12 110.63(15) ?
C34 C31 C32 107.18(16) ?
C12 C31 C32 111.51(15) ?
C34 C31 C33 109.92(18) ?
C12 C31 C33 110.31(15) ?
C32 C31 C33 107.18(16) ?
C31 C32 H321 109.5 ?
C31 C32 H322 109.5 ?
H321 C32 H322 109.5 ?
C31 C32 H323 109.5 ?
H321 C32 H323 109.5 ?
H322 C32 H323 109.5 ?
C31 C33 H331 109.5 ?
C31 C33 H332 109.5 ?
H331 C33 H332 109.5 ?
C31 C33 H333 109.5 ?
H331 C33 H333 109.5 ?
H332 C33 H333 109.5 ?
C31 C34 H341 109.5 ?
C31 C34 H342 109.5 ?
H341 C34 H342 109.5 ?
C31 C34 H343 109.5 ?
H341 C34 H343 109.5 ?
H342 C34 H343 109.5 ?
C14 C35 C37 110.50(15) ?
C14 C35 C36 112.11(16) ?
C37 C35 C36 108.56(16) ?
C14 C35 C38 108.89(14) ?
C37 C35 C38 108.52(16) ?
C36 C35 C38 108.16(16) ?
C35 C36 H361 109.5 ?
C35 C36 H362 109.5 ?
H361 C36 H362 109.5 ?
C35 C36 H363 109.5 ?
H361 C36 H363 109.5 ?
H362 C36 H363 109.5 ?
C35 C37 H371 109.5 ?
C35 C37 H372 109.5 ?
H371 C37 H372 109.5 ?
C35 C37 H373 109.5 ?
H371 C37 H373 109.5 ?
H372 C37 H373 109.5 ?
C35 C38 H381 109.5 ?
C35 C38 H382 109.5 ?
H381 C38 H382 109.5 ?
C35 C38 H383 109.5 ?
H381 C38 H383 109.5 ?
H382 C38 H383 109.5 ?
O5 Mo2 O4 107.63(6) yes
O5 Mo2 O1 100.72(5) yes
O4 Mo2 O1 96.86(5) yes
O5 Mo2 O41 96.89(5) yes
O4 Mo2 O41 94.25(5) yes
O1 Mo2 O41 155.21(5) yes
O5 Mo2 N51 157.81(6) yes
O4 Mo2 N51 94.15(5) yes
O1 Mo2 N51 80.31(4) yes
O41 Mo2 N51 76.83(4) yes
O5 Mo2 N52 84.85(6) yes
O4 Mo2 N52 167.50(5) yes
O1 Mo2 N52 81.15(5) yes
O41 Mo2 N52 83.22(5) yes
N51 Mo2 N52 73.35(5) yes
C41 O41 Mo2 131.35(9) yes
O41 C41 C46 121.12(13) ?
O41 C41 C42 118.76(13) ?
C46 C41 C42 120.10(13) ?
C43 C42 C41 117.48(13) ?
C43 C42 C61 121.18(13) ?
C41 C42 C61 121.34(13) ?
C44 C43 C42 123.71(14) ?
C44 C43 H43 118.1 ?
C42 C43 H43 118.1 ?
C45 C44 C43 116.80(14) ?
C45 C44 C65 120.26(13) ?
C43 C44 C65 122.92(13) ?
C44 C45 C46 122.29(14) ?
C44 C45 H45 118.9 ?
C46 C45 H45 118.9 ?
C45 C46 C41 119.40(13) ?
C45 C46 C50 116.44(13) ?
C41 C46 C50 124.04(13) ?
N51 C50 C46 115.13(12) ?
N51 C50 H501 108.5 ?
C46 C50 H501 108.5 ?
N51 C50 H502 108.5 ?
C46 C50 H502 108.5 ?
H501 C50 H502 107.5 ?
C51 N51 C50 112.61(13) yes
C51 N51 Mo2 112.28(10) yes
C50 N51 Mo2 112.28(10) yes
C51 N51 H51 106.4 ?
C50 N51 H51 106.4 ?
Mo2 N51 H51 106.4 ?
N51 C51 C52 108.36(13) ?
N51 C51 H511 110.0 ?
C52 C51 H511 110.0 ?
N51 C51 H512 110.0 ?
C52 C51 H512 110.0 ?
H511 C51 H512 108.4 ?
N52 C52 C51 110.29(13) ?
N52 C52 H521 109.6 ?
C51 C52 H521 109.6 ?
N52 C52 H522 109.6 ?
C51 C52 H522 109.6 ?
H521 C52 H522 108.1 ?
C52 N52 C54 109.13(13) yes
C52 N52 C53 109.98(14) yes
C54 N52 C53 108.08(13) yes
C52 N52 Mo2 108.20(10) yes
C54 N52 Mo2 109.68(11) yes
C53 N52 Mo2 111.73(10) yes
N52 C53 H531 109.5 ?
N52 C53 H532 109.5 ?
H531 C53 H532 109.5 ?
N52 C53 H533 109.5 ?
H531 C53 H533 109.5 ?
H532 C53 H533 109.5 ?
N52 C54 H541 109.5 ?
N52 C54 H542 109.5 ?
H541 C54 H542 109.5 ?
N52 C54 H543 109.5 ?
H541 C54 H543 109.5 ?
H542 C54 H543 109.5 ?
C64 C61 C62 107.33(15) ?
C64 C61 C42 110.13(14) ?
C62 C61 C42 111.99(13) ?
C64 C61 C63 110.69(16) ?
C62 C61 C63 106.34(15) ?
C42 C61 C63 110.27(14) ?
C61 C62 H621 109.5 ?
C61 C62 H622 109.5 ?
H621 C62 H622 109.5 ?
C61 C62 H623 109.5 ?
H621 C62 H623 109.5 ?
H622 C62 H623 109.5 ?
C61 C63 H631 109.5 ?
C61 C63 H632 109.5 ?
H631 C63 H632 109.5 ?
C61 C63 H633 109.5 ?
H631 C63 H633 109.5 ?
H632 C63 H633 109.5 ?
C61 C64 H641 109.5 ?
C61 C64 H642 109.5 ?
H641 C64 H642 109.5 ?
C61 C64 H643 109.5 ?
H641 C64 H643 109.5 ?
H642 C64 H643 109.5 ?
C66 C65 C44 112.40(13) ?
C66 C65 C68 108.02(14) ?
C44 C65 C68 108.90(13) ?
C66 C65 C67 107.67(14) ?
C44 C65 C67 110.51(13) ?
C68 C65 C67 109.28(14) ?
C65 C66 H661 109.5 ?
C65 C66 H662 109.5 ?
H661 C66 H662 109.5 ?
C65 C66 H663 109.5 ?
H661 C66 H663 109.5 ?
H662 C66 H663 109.5 ?
C65 C67 H671 109.5 ?
C65 C67 H672 109.5 ?
H671 C67 H672 109.5 ?
C65 C67 H673 109.5 ?
H671 C67 H673 109.5 ?
H672 C67 H673 109.5 ?
C65 C68 H681 109.5 ?
C65 C68 H682 109.5 ?
H681 C68 H682 109.5 ?
C65 C68 H683 109.5 ?
H681 C68 H683 109.5 ?
H682 C68 H683 109.5 ?
N71 C71 C72 176.6(7) ?
N73 C73 C74 167.9(8) ?
C73 C74 H741 109.5 ?
C73 C74 H742 109.5 ?
H741 C74 H742 109.5 ?
C73 C74 H743 109.5 ?
H741 C74 H743 109.5 ?
H742 C74 H743 109.5 ?
N81 C81 C82 176.4(7) ?
N83 C83 C84 176.2(19) ?
C83 C84 H841 109.5 ?
C83 C84 H842 109.5 ?
H841 C84 H842 109.5 ?
C83 C84 H843 109.5 ?
H841 C84 H843 109.5 ?
H842 C84 H843 109.5 ?
N85 C85 C86 176.8(12) ?
N87 C87 C88 161(2) ?

loop_
_geom_bond_atom_site_label_1
_geom_bond_atom_site_label_2
_geom_bond_distance
_geom_bond_publ_flag
O1 Mo2 1.9104(10) yes
O1 Mo1 1.9148(10) yes
Mo1 O2 1.7113(11) yes
Mo1 O3 1.7258(11) yes
Mo1 O11 1.9515(11) yes
Mo1 N21 2.3276(13) yes
Mo1 N22 2.4168(13) yes
O11 C11 1.3549(18) yes
C11 C16 1.404(2) ?
C11 C12 1.418(2) ?
C12 C13 1.397(2) ?
C12 C31 1.534(2) ?
C13 C14 1.397(2) ?
C13 H13 0.95 ?
C14 C15 1.393(2) ?
C14 C35 1.533(2) ?
C15 C16 1.393(2) ?
C15 H15 0.95 ?
C16 C20 1.515(2) ?
C20 N21 1.479(2) yes
C20 H201 0.99 ?
C20 H202 0.99 ?
N21 C21 1.478(2) yes
N21 H21 0.93 ?
C21 C22 1.515(2) ?
C21 H211 0.99 ?
C21 H212 0.99 ?
C22 N22 1.483(2) yes
C22 H221 0.99 ?
C22 H222 0.99 ?
N22 C24 1.484(2) yes
N22 C23 1.488(2) yes
C23 H231 0.98 ?
C23 H232 0.98 ?
C23 H233 0.98 ?
C24 H241 0.98 ?
C24 H242 0.98 ?
C24 H243 0.98 ?
C31 C34 1.534(3) ?
C31 C32 1.536(2) ?
C31 C33 1.539(3) ?
C32 H321 0.98 ?
C32 H322 0.98 ?
C32 H323 0.98 ?
C33 H331 0.98 ?
C33 H332 0.98 ?
C33 H333 0.98 ?
C34 H341 0.98 ?
C34 H342 0.98 ?
C34 H343 0.98 ?
C35 C37 1.534(3) ?
C35 C36 1.535(3) ?
C35 C38 1.535(3) ?
C36 H361 0.98 ?
C36 H362 0.98 ?
C36 H363 0.98 ?
C37 H371 0.98 ?
C37 H372 0.98 ?
C37 H373 0.98 ?
C38 H381 0.98 ?
C38 H382 0.98 ?
C38 H383 0.98 ?
Mo2 O5 1.7122(11) yes
Mo2 O4 1.7203(12) yes
Mo2 O41 1.9537(11) yes
Mo2 N51 2.3350(13) yes
Mo2 N52 2.4429(14) yes
O41 C41 1.3582(17) yes
C41 C46 1.403(2) ?
C41 C42 1.416(2) ?
C42 C43 1.397(2) ?
C42 C61 1.538(2) ?
C43 C44 1.396(2) ?
C43 H43 0.95 ?
C44 C45 1.390(2) ?
C44 C65 1.533(2) ?
C45 C46 1.395(2) ?
C45 H45 0.95 ?
C46 C50 1.512(2) ?
C50 N51 1.479(2) yes
C50 H501 0.99 ?
C50 H502 0.99 ?
N51 C51 1.473(2) yes
N51 H51 0.93 ?
C51 C52 1.516(2) ?
C51 H511 0.99 ?
C51 H512 0.99 ?
C52 N52 1.480(2) ?
C52 H521 0.99 ?
C52 H522 0.99 ?
N52 C54 1.482(2) yes
N52 C53 1.483(2) yes
C53 H531 0.98 ?
C53 H532 0.98 ?
C53 H533 0.98 ?
C54 H541 0.98 ?
C54 H542 0.98 ?
C54 H543 0.98 ?
C61 C64 1.535(3) ?
C61 C62 1.535(2) ?
C61 C63 1.539(3) ?
C62 H621 0.98 ?
C62 H622 0.98 ?
C62 H623 0.98 ?
C63 H631 0.98 ?
C63 H632 0.98 ?
C63 H633 0.98 ?
C64 H641 0.98 ?
C64 H642 0.98 ?
C64 H643 0.98 ?
C65 C66 1.533(2) ?
C65 C68 1.538(2) ?
C65 C67 1.540(2) ?
C66 H661 0.98 ?
C66 H662 0.98 ?
C66 H663 0.98 ?
C67 H671 0.98 ?
C67 H672 0.98 ?
C67 H673 0.98 ?
C68 H681 0.98 ?
C68 H682 0.98 ?
C68 H683 0.98 ?
N71 C71 1.128(8) ?
C71 C72 1.365(8) ?
C72 H721 0.98 ?
C72 H722 0.98 ?
C72 H723 0.98 ?
N73 C73 1.173(9) ?
C73 C74 1.463(10) ?
C74 H741 0.98 ?
C74 H742 0.98 ?
C74 H743 0.98 ?
N81 C81 1.124(7) ?
C81 C82 1.437(10) ?
C82 H821 0.98 ?
C82 H822 0.98 ?
C82 H823 0.98 ?
N83 C83 1.24(2) ?
C83 C84 1.299(19) ?
C84 H841 0.98 ?
C84 H842 0.98 ?
C84 H843 0.98 ?
N85 C85 1.154(14) ?
C85 C86 1.456(14) ?
C86 H861 0.98 ?
C86 H862 0.98 ?
C86 H863 0.98 ?
N87 C87 1.10(3) ?
C87 C88 1.40(3) ?
C88 H881 0.98 ?
C88 H882 0.98 ?
C88 H883 0.98 ?

loop_
_geom_hbond_atom_site_label_D
_geom_hbond_atom_site_label_H
_geom_hbond_atom_site_label_A
_geom_hbond_distance_DH
_geom_hbond_distance_HA
_geom_hbond_distance_DA
_geom_hbond_angle_DHA
N21 H21 O4 0.93 1.99 2.9093(17) 167.7
N51 H51 O3 0.93 1.99 2.9126(17) 168.8

loop_
_geom_torsion_atom_site_label_1
_geom_torsion_atom_site_label_2
_geom_torsion_atom_site_label_3
_geom_torsion_atom_site_label_4
_geom_torsion
Mo2 O1 Mo1 O2 158.60(13)
Mo2 O1 Mo1 O3 48.50(14)
Mo2 O1 Mo1 O11 -68.30(19)
Mo2 O1 Mo1 N21 -43.50(13)
Mo2 O1 Mo1 N22 -118.33(14)
O2 Mo1 O11 C11 -147.47(13)
O3 Mo1 O11 C11 -38.43(14)
O1 Mo1 O11 C11 78.70(18)
N21 Mo1 O11 C11 53.51(13)
N22 Mo1 O11 C11 128.39(13)
Mo1 O11 C11 C16 -37.4(2)
Mo1 O11 C11 C12 143.88(12)
O11 C11 C12 C13 177.23(14)
C16 C11 C12 C13 -1.5(2)
O11 C11 C12 C31 -3.3(2)
C16 C11 C12 C31 177.93(15)
C11 C12 C13 C14 -0.9(2)
C31 C12 C13 C14 179.62(16)
C12 C13 C14 C15 1.9(3)
C12 C13 C14 C35 -176.15(16)
C13 C14 C15 C16 -0.5(2)
C35 C14 C15 C16 177.64(15)
C14 C15 C16 C11 -1.9(2)
C14 C15 C16 C20 175.36(15)
O11 C11 C16 C15 -175.82(14)
C12 C11 C16 C15 2.9(2)
O11 C11 C16 C20 7.2(2)
C12 C11 C16 C20 -174.14(15)
C15 C16 C20 N21 157.80(14)
C11 C16 C20 N21 -25.1(2)
C16 C20 N21 C21 -70.38(17)
C16 C20 N21 Mo1 56.86(16)
O2 Mo1 N21 C21 -3.85(19)
O3 Mo1 N21 C21 163.17(10)
O1 Mo1 N21 C21 -100.81(10)
O11 Mo1 N21 C21 69.08(10)
N22 Mo1 N21 C21 -17.57(9)
O2 Mo1 N21 C20 -131.70(14)
O3 Mo1 N21 C20 35.32(10)
O1 Mo1 N21 C20 131.34(10)
O11 Mo1 N21 C20 -58.76(10)
N22 Mo1 N21 C20 -145.42(11)
C20 N21 C21 C22 173.17(13)
Mo1 N21 C21 C22 45.65(14)
N21 C21 C22 N22 -58.97(17)
C21 C22 N22 C24 161.68(13)
C21 C22 N22 C23 -80.87(16)
C21 C22 N22 Mo1 41.51(14)
O2 Mo1 N22 C22 172.08(10)
O3 Mo1 N22 C22 -9.8(3)
O1 Mo1 N22 C22 70.40(10)
O11 Mo1 N22 C22 -91.28(10)
N21 Mo1 N22 C22 -13.01(9)
O2 Mo1 N22 C24 52.44(11)
O3 Mo1 N22 C24 -129.4(2)
O1 Mo1 N22 C24 -49.25(10)
O11 Mo1 N22 C24 149.08(11)
N21 Mo1 N22 C24 -132.65(11)
O2 Mo1 N22 C23 -66.30(11)
O3 Mo1 N22 C23 111.8(2)
O1 Mo1 N22 C23 -167.98(12)
O11 Mo1 N22 C23 30.34(11)
N21 Mo1 N22 C23 108.61(12)
C13 C12 C31 C34 -116.77(18)
C11 C12 C31 C34 63.8(2)
C13 C12 C31 C32 2.4(2)
C11 C12 C31 C32 -177.00(16)
C13 C12 C31 C33 121.40(18)
C11 C12 C31 C33 -58.0(2)
C15 C14 C35 C37 54.3(2)
C13 C14 C35 C37 -127.67(18)
C15 C14 C35 C36 175.55(17)
C13 C14 C35 C36 -6.4(2)
C15 C14 C35 C38 -64.8(2)
C13 C14 C35 C38 113.22(19)
Mo1 O1 Mo2 O5 154.10(13)
Mo1 O1 Mo2 O4 44.63(14)
Mo1 O1 Mo2 O41 -71.38(18)
Mo1 O1 Mo2 N51 -48.43(13)
Mo1 O1 Mo2 N52 -122.91(14)
O5 Mo2 O41 C41 -146.66(13)
O4 Mo2 O41 C41 -38.30(14)
O1 Mo2 O41 C41 78.22(18)
N51 Mo2 O41 C41 54.97(13)
N52 Mo2 O41 C41 129.40(13)
Mo2 O41 C41 C46 -41.2(2)
Mo2 O41 C41 C42 140.36(12)
O41 C41 C42 C43 174.46(14)
C46 C41 C42 C43 -4.0(2)
O41 C41 C42 C61 -6.1(2)
C46 C41 C42 C61 175.39(15)
C41 C42 C43 C44 0.0(2)
C61 C42 C43 C44 -179.39(15)
C42 C43 C44 C45 2.6(2)
C42 C43 C44 C65 -175.46(15)
C43 C44 C45 C46 -1.2(2)
C65 C44 C45 C46 176.84(14)
C44 C45 C46 C41 -2.6(2)
C44 C45 C46 C50 173.57(15)
O41 C41 C46 C45 -173.13(14)
C42 C41 C46 C45 5.3(2)
O41 C41 C46 C50 11.0(2)
C42 C41 C46 C50 -170.57(15)
C45 C46 C50 N51 157.01(14)
C41 C46 C50 N51 -27.0(2)
C46 C50 N51 C51 -71.31(17)
C46 C50 N51 Mo2 56.60(16)
O5 Mo2 N51 C51 -6.00(19)
O4 Mo2 N51 C51 163.09(10)
O1 Mo2 N51 C51 -100.65(10)
O41 Mo2 N51 C51 69.69(10)
N52 Mo2 N51 C51 -17.07(10)
O5 Mo2 N51 C50 -134.09(14)
O4 Mo2 N51 C50 35.00(10)
O1 Mo2 N51 C50 131.27(10)
O41 Mo2 N51 C50 -58.40(10)
N52 Mo2 N51 C50 -145.16(11)
C50 N51 C51 C52 173.36(13)
Mo2 N51 C51 C52 45.45(15)
N51 C51 C52 N52 -59.86(17)
C51 C52 N52 C54 162.05(14)
C51 C52 N52 C53 -79.55(17)
C51 C52 N52 Mo2 42.75(15)
O5 Mo2 N52 C52 170.26(10)
O4 Mo2 N52 C52 -13.2(3)
O1 Mo2 N52 C52 68.54(10)
O41 Mo2 N52 C52 -92.15(10)
N51 Mo2 N52 C52 -13.92(9)
O5 Mo2 N52 C54 51.31(11)
O4 Mo2 N52 C54 -132.1(2)
O1 Mo2 N52 C54 -50.41(11)
O41 Mo2 N52 C54 148.90(11)
N51 Mo2 N52 C54 -132.86(11)
O5 Mo2 N52 C53 -68.52(12)
O4 Mo2 N52 C53 108.0(2)
O1 Mo2 N52 C53 -170.24(12)
O41 Mo2 N52 C53 29.07(12)
N51 Mo2 N52 C53 107.30(12)
C43 C42 C61 C64 -112.10(17)
C41 C42 C61 C64 68.5(2)
C43 C42 C61 C62 7.2(2)
C41 C42 C61 C62 -172.16(15)
C43 C42 C61 C63 125.46(17)
C41 C42 C61 C63 -53.9(2)
C45 C44 C65 C66 170.00(15)
C43 C44 C65 C66 -12.0(2)
C45 C44 C65 C68 -70.35(18)
C43 C44 C65 C68 107.61(17)
C45 C44 C65 C67 49.7(2)
C43 C44 C65 C67 -132.34(16)
